data_1558375
loop_
_publ_author_name
'Guo, Rui'
'Jiang, Jingxing'
'Hu, Chenyang'
'Liu, Liu Leo'
'Cui, Ping'
'Zhao, Meihua'
'Ke, Zhuofeng'
'Tung, Chen-Ho'
'Kong, Lingbing'

_publ_section_title
;
 BNN-1,3-dipoles: isolation and intramolecular cycloaddition with
 unactivated arenes
;
_journal_name_full 'Chemical Science'
_journal_paper_doi 10.1039/D0SC02162H
_journal_year 2020
_chemical_formula_moiety 'C47 H46 B2 N4'
_chemical_formula_sum 'C47 H46 B2 N4'
_chemical_formula_weight 688.50
_space_group_crystal_system monoclinic
_space_group_IT_number 14
_space_group_name_Hall '-P 2yn'
_space_group_name_H-M_alt 'P 1 21/n 1'
_atom_sites_solution_hydrogens geom
_atom_sites_solution_primary dual
_audit_creation_date 2020-05-20
_audit_creation_method
;
Olex2 1.2
(compiled 2018.05.29 svn.r3508 for OlexSys, GUI svn.r5506)
;
_audit_update_record
;
2020-05-25 deposited with the CCDC.	2020-06-19 downloaded from the CCDC.
;
_cell_angle_alpha 90
_cell_angle_beta 109.818(3)
_cell_angle_gamma 90
_cell_formula_units_Z 4
_cell_length_a 11.2493(3)
_cell_length_b 26.0979(7)
_cell_length_c 13.6593(4)
_cell_measurement_reflns_used 6707
_cell_measurement_temperature 172.98(10)
_cell_measurement_theta_max 76.3480
_cell_measurement_theta_min 3.3480
_cell_volume 3772.64(19)
_computing_cell_refinement 'CrysAlisPro 1.171.39.30d (Rigaku OD, 2017)'
_computing_data_collection 'CrysAlisPro 1.171.39.30d (Rigaku OD, 2017)'
_computing_data_reduction 'CrysAlisPro 1.171.39.30d (Rigaku OD, 2017)'
_computing_molecular_graphics 'Olex2 (Dolomanov et al., 2009)'
_computing_publication_material 'Olex2 (Dolomanov et al., 2009)'
_computing_structure_refinement 'XL (Sheldrick, 2008)'
_computing_structure_solution 'ShelXT (Sheldrick, 2015)'
_diffrn_ambient_environment N~2~
_diffrn_ambient_temperature 172.98(10)
_diffrn_detector 'CCD plate'
_diffrn_detector_type HyPix
_diffrn_measured_fraction_theta_full 0.991
_diffrn_measured_fraction_theta_max 0.991
_diffrn_measurement_details
;
List of Runs (angles in degrees, time in seconds):

  # Type    Start    End  Width  t~exp~   \w     \q     \k     \f   Frames
#--------------------------------------------------------------------------
  1  \w     39.00 102.00   1.00    3.50    --   48.45  81.00 131.00   63
  2  \w     82.00 165.00   1.00   27.00    --  106.49  81.00 131.00   83
  3  \w     92.00 178.00   1.00   27.00    --  106.49  57.00  60.00   86
  4  \w     41.00 131.00   1.00   27.00    --  106.49 -81.00   9.00   90
  5  \w     31.00  96.00   1.00    3.50    --   48.45-125.00-120.00   65
  6  \w     34.00  90.00   1.00   27.00    --  106.49 -99.00 -30.00   56
  7  \w     34.00 117.00   1.00   27.00    --  106.49-125.00-120.00   83
  8  \w     34.00  98.00   1.00   27.00    --  106.49 -99.00 -60.00   64
  9  \w     -7.00  19.00   1.00    3.50    --   48.45 -81.00   9.00   26
 10  \w    -73.00 -10.00   1.00    3.50    --  -48.45  81.00 131.00   63
 11  \w    -63.00 -35.00   1.00   27.00    --  -86.25  81.00 131.00   28
 12  \w   -120.00 -24.00   1.00    3.50    --  -48.45 -81.00   9.00   96
 13  \w   -119.00 -88.00   1.00    3.50    --  -48.45-125.00-180.00   31
 14  \w   -159.00-133.00   1.00   27.00    --  -86.25 -81.00   9.00   26
;
_diffrn_measurement_device 'four-circle diffractometer'
_diffrn_measurement_device_type 'XtaLAB Synergy, Dualflex, HyPix'
_diffrn_measurement_method '\w scans'
_diffrn_orient_matrix_type 'CrysAlisPro convention (1999,Acta A55,543-557)'
_diffrn_orient_matrix_UB_11 0.0875659000
_diffrn_orient_matrix_UB_12 -0.0169792000
_diffrn_orient_matrix_UB_13 -0.0596347000
_diffrn_orient_matrix_UB_21 -0.0817546000
_diffrn_orient_matrix_UB_22 -0.0481518000
_diffrn_orient_matrix_UB_23 -0.0384948000
_diffrn_orient_matrix_UB_31 -0.0827863000
_diffrn_orient_matrix_UB_32 0.0295623000
_diffrn_orient_matrix_UB_33 -0.0966636000
_diffrn_radiation_monochromator mirror
_diffrn_radiation_probe x-ray
_diffrn_radiation_type MoK\a
_diffrn_radiation_wavelength 0.710
_diffrn_reflns_av_R_equivalents 0.0449
_diffrn_reflns_av_unetI/netI 0.0455
_diffrn_reflns_Laue_measured_fraction_full 0.991
_diffrn_reflns_Laue_measured_fraction_max 0.991
_diffrn_reflns_limit_h_max 13
_diffrn_reflns_limit_h_min -13
_diffrn_reflns_limit_k_max 31
_diffrn_reflns_limit_k_min -12
_diffrn_reflns_limit_l_max 14
_diffrn_reflns_limit_l_min -16
_diffrn_reflns_number 21327
_diffrn_reflns_point_group_measured_fraction_full 0.991
_diffrn_reflns_point_group_measured_fraction_max 0.991
_diffrn_reflns_theta_full 24.999
_diffrn_reflns_theta_max 24.999
_diffrn_reflns_theta_min 1.559
_diffrn_source 'micro-focus sealed X-ray tube'
_diffrn_source_type 'PhotonJet (Cu) X-ray Source'
_exptl_absorpt_coefficient_mu 0.069
_exptl_absorpt_correction_T_max 1.00000
_exptl_absorpt_correction_T_min 0.81938
_exptl_absorpt_correction_type multi-scan
_exptl_absorpt_process_details
;
CrysAlisPro 1.171.39.30d (Rigaku Oxford Diffraction, 2017)
Empirical absorption correction using spherical harmonics,
 implemented in SCALE3 ABSPACK scaling algorithm.
;
_exptl_crystal_colour yellow
_exptl_crystal_colour_primary yellow
_exptl_crystal_density_diffrn 1.212
_exptl_crystal_description plate
_exptl_crystal_F_000 1464
_exptl_crystal_size_max 0.5
_exptl_crystal_size_mid 0.2
_exptl_crystal_size_min 0.05
_refine_diff_density_max 0.332
_refine_diff_density_min -0.253
_refine_diff_density_rms 0.040
_refine_ls_extinction_method none
_refine_ls_goodness_of_fit_ref 1.026
_refine_ls_hydrogen_treatment constr
_refine_ls_matrix_type full
_refine_ls_number_parameters 527
_refine_ls_number_reflns 6608
_refine_ls_number_restraints 204
_refine_ls_restrained_S_all 1.018
_refine_ls_R_factor_all 0.0681
_refine_ls_R_factor_gt 0.0451
_refine_ls_shift/su_max 0.000
_refine_ls_shift/su_mean 0.000
_refine_ls_structure_factor_coef Fsqd
_refine_ls_weighting_details 'w=1/[\s^2^(Fo^2^)+(0.0563P)^2^+1.1220P] where P=(Fo^2^+2Fc^2^)/3'
_refine_ls_weighting_scheme calc
_refine_ls_wR_factor_gt 0.1068
_refine_ls_wR_factor_ref 0.1224
_reflns_Friedel_coverage 0.000
_reflns_number_gt 4878
_reflns_number_total 6608
_reflns_threshold_expression 'I > 2\s(I)'
_cod_data_source_file d0sc02162h2.cif
_cod_data_source_block klb-3
_cod_original_cell_volume 3772.6(2)
_cod_database_code 1558375
_shelx_shelxl_version_number 2014/7
_chemical_oxdiff_formula CNB
_shelx_space_group_comment
;
The symmetry employed for this shelxl refinement is uniquely defined
by the following loop, which should always be used as a source of
symmetry information in preference to the above space-group names.
They are only intended as comments.
;
_shelx_estimated_absorpt_t_max 0.997
_shelx_estimated_absorpt_t_min 0.966
_reflns_odcompleteness_completeness 99.02
_reflns_odcompleteness_iscentric 1
_reflns_odcompleteness_theta 66.97
_olex2_refinement_description
;
1. Fixed Uiso
 At 1.2 times of:
  All C(H) groups
 At 1.5 times of:
  All C(H,H,H) groups
2. Restrained distances
 C33A-C32A \\sim C33B-C32B \\sim C34B-C33B \\sim C34A-C33A \\sim C35A-C34A
\\sim C35B-C34B \\sim C36A-
 C35A \\sim C36B-C35B \\sim C36B-C31B \\sim C36A-C31A \\sim C32B-C31B \\sim
C32A-C31A
 with sigma of 0.02
3. Uiso/Uaniso restraints and constraints
C31A \\sim C32A \\sim C33A \\sim C34A \\sim C35A \\sim C36A: within 2A with
sigma of 0.01 and sigma for terminal atoms of 0.02
C31B \\sim C32B \\sim C33B \\sim C34B \\sim C35B \\sim C36B: within 2A with
sigma of 0.01 and sigma for terminal atoms of 0.02
Uanis(C31B) \\sim Ueq, Uanis(C32B) \\sim Ueq, Uanis(C33B) \\sim Ueq,
Uanis(C34B) \\sim Ueq, Uanis(C36A) \\sim Ueq: with sigma of 0.01 and sigma for
terminal atoms of 0.02
Uanis(C31A) \\sim Ueq, Uanis(C32A) \\sim Ueq, Uanis(C33A) \\sim Ueq,
Uanis(C34A) \\sim Ueq, Uanis(C35B) \\sim Ueq, Uanis(C36B) \\sim Ueq: with sigma
of 0.01 and sigma for terminal atoms of 0.02
4. Others
 Sof(C31B)=Sof(C32B)=Sof(H32B)=Sof(C33B)=Sof(H33B)=Sof(C34B)=Sof(H34B)=
 Sof(C35B)=Sof(H35B)=Sof(C36B)=Sof(H36B)=1-FVAR(1)
 Sof(C31A)=Sof(C32A)=Sof(H32A)=Sof(C33A)=Sof(H33A)=Sof(C34A)=Sof(H34A)=
 Sof(C35A)=Sof(H35A)=Sof(C36A)=Sof(H36A)=FVAR(1)
5.a Ternary CH refined with riding coordinates:
 C29(H29), C30(H30)
5.b Aromatic/amide H refined with riding coordinates:
 C3(H3), C4(H4), C5(H5), C8(H8), C9(H9), C10(H10), C11(H11), C12(H12),
 C14(H14), C15(H15), C16(H16), C17(H17), C18(H18), C21(H21), C22(H22), C23(H23),
  C26(H26), C27(H27), C28(H28), C32B(H32B), C33B(H33B), C34B(H34B), C35B(H35B),
 C36B(H36B), C38(H38), C39(H39), C32A(H32A), C33A(H33A), C34A(H34A), C35A(H35A),
  C36A(H36A)
5.c Fitted hexagon refined as free rotating group:
 C31B(C32B,C33B,C34B,C35B,C36B)
5.d Idealised Me refined as rotating group:
 C41(H41a,H41b,H41c), C42(H42a,H42b,H42c), C43(H43a,H43b,H43c), C45(H45a,H45b,
 H45c), C46(H46a,H46b,H46c), C47(H47a,H47b,H47c)
;
_olex2_submission_special_instructions 'No special instructions were received'
_oxdiff_exptl_absorpt_empirical_details
;
Empirical correction (ABSPACK) includes:
- Absorption correction using spherical harmonics
- Frame scaling
;
_oxdiff_exptl_absorpt_empirical_full_max 1.240
_oxdiff_exptl_absorpt_empirical_full_min 0.717

loop_
_space_group_symop_operation_xyz
'x, y, z'
'-x+1/2, y+1/2, -z+1/2'
'-x, -y, -z'
'x-1/2, -y-1/2, z-1/2'

loop_
_atom_site_label
_atom_site_type_symbol
_atom_site_fract_x
_atom_site_fract_y
_atom_site_fract_z
_atom_site_U_iso_or_equiv
_atom_site_adp_type
_atom_site_occupancy
_atom_site_site_symmetry_order
_atom_site_calc_flag
_atom_site_refinement_flags_posn
_atom_site_refinement_flags_adp
_atom_site_refinement_flags_occupancy
_atom_site_disorder_assembly
_atom_site_disorder_group
B1 B 0.32810(19) 0.13486(8) 0.81722(17) 0.0312(5) Uani 1 1 d . . . . .
B2 B 0.13187(18) 0.02179(8) 0.76485(15) 0.0251(4) Uani 1 1 d . . . . .
C1 C 0.45607(17) 0.16598(7) 0.86961(16) 0.0323(4) Uani 1 1 d . . . . .
C2 C 0.48840(17) 0.18878(7) 0.96953(16) 0.0356(4) Uani 1 1 d . . . . .
C3 C 0.60332(19) 0.21425(8) 1.01386(18) 0.0403(5) Uani 1 1 d . . . . .
H3 H 0.6237 0.2280 1.0803 0.048 Uiso 1 1 calc R . . . .
C4 C 0.68713(19) 0.21931(8) 0.96052(19) 0.0442(5) Uani 1 1 d . . . . .
H4 H 0.7649 0.2351 0.9917 0.053 Uiso 1 1 calc R . . . .
C5 C 0.65426(18) 0.20065(8) 0.86050(19) 0.0412(5) Uani 1 1 d . . . . .
H5 H 0.7089 0.2053 0.8232 0.049 Uiso 1 1 calc R . . . .
C6 C 0.53976(17) 0.17471(7) 0.81394(17) 0.0351(4) Uani 1 1 d . . . . .
C7 C 0.50543(18) 0.16093(8) 0.70137(17) 0.0361(4) Uani 1 1 d . . . . .
C8 C 0.5165(2) 0.19782(9) 0.6312(2) 0.0494(6) Uani 1 1 d . . . . .
H8 H 0.5457 0.2304 0.6553 0.059 Uiso 1 1 calc R . . . .
C9 C 0.4851(3) 0.18699(10) 0.5266(2) 0.0614(7) Uani 1 1 d . . . . .
H9 H 0.4937 0.2122 0.4813 0.074 Uiso 1 1 calc R . . . .
C10 C 0.4413(2) 0.13914(10) 0.48848(19) 0.0519(6) Uani 1 1 d . . . . .
H10 H 0.4194 0.1320 0.4179 0.062 Uiso 1 1 calc R . . . .
C11 C 0.4305(2) 0.10208(9) 0.55704(17) 0.0438(5) Uani 1 1 d . . . . .
H11 H 0.4014 0.0696 0.5323 0.053 Uiso 1 1 calc R . . . .
C12 C 0.46246(18) 0.11258(8) 0.66235(16) 0.0377(5) Uani 1 1 d . . . . .
H12 H 0.4551 0.0870 0.7074 0.045 Uiso 1 1 calc R . . . .
C13 C 0.40239(18) 0.18828(8) 1.03256(16) 0.0375(5) Uani 1 1 d . . . . .
C14 C 0.34546(19) 0.14407(8) 1.05179(17) 0.0418(5) Uani 1 1 d . . . . .
H14 H 0.3565 0.1134 1.0214 0.050 Uiso 1 1 calc R . . . .
C15 C 0.2722(2) 0.14493(10) 1.1158(2) 0.0523(6) Uani 1 1 d . . . . .
H15 H 0.2360 0.1148 1.1286 0.063 Uiso 1 1 calc R . . . .
C16 C 0.2527(2) 0.19028(11) 1.1605(2) 0.0623(7) Uani 1 1 d . . . . .
H16 H 0.2041 0.1908 1.2037 0.075 Uiso 1 1 calc R . . . .
C17 C 0.3063(3) 0.23470(11) 1.1401(2) 0.0691(8) Uani 1 1 d . . . . .
H17 H 0.2921 0.2655 1.1685 0.083 Uiso 1 1 calc R . . . .
C18 C 0.3812(2) 0.23394(9) 1.0777(2) 0.0542(6) Uani 1 1 d . . . . .
H18 H 0.4178 0.2642 1.0656 0.065 Uiso 1 1 calc R . . . .
C19 C -0.01869(15) 0.01844(7) 0.72060(12) 0.0251(4) Uani 1 1 d . . . . .
C20 C -0.09471(16) -0.02626(7) 0.69724(13) 0.0287(4) Uani 1 1 d . . . . .
C21 C -0.22669(17) -0.02210(8) 0.66760(14) 0.0340(4) Uani 1 1 d . . . . .
H21 H -0.2753 -0.0518 0.6545 0.041 Uiso 1 1 calc R . . . .
C22 C -0.28611(17) 0.02466(8) 0.65744(14) 0.0355(5) Uani 1 1 d . . . . .
H22 H -0.3738 0.0264 0.6366 0.043 Uiso 1 1 calc R . . . .
C23 C -0.21469(17) 0.06899(8) 0.67844(13) 0.0313(4) Uani 1 1 d . . . . .
H23 H -0.2545 0.1007 0.6708 0.038 Uiso 1 1 calc R . . . .
C24 C -0.08292(16) 0.06643(7) 0.71107(12) 0.0266(4) Uani 1 1 d . . . . .
C25 C -0.00790(16) 0.11368(7) 0.73919(14) 0.0311(4) Uani 1 1 d . . . . .
C26 C -0.0349(2) 0.15181(9) 0.79511(17) 0.0433(5) Uani 1 1 d . . . . .
H26 H -0.1072 0.1494 0.8133 0.052 Uiso 1 1 calc R . . . .
C27 C 0.0457(2) 0.19651(9) 0.8276(2) 0.0550(6) Uani 1 1 d . . . . .
H27 H 0.0235 0.2222 0.8654 0.066 Uiso 1 1 calc R . . . .
C28 C 0.1515(2) 0.20145(8) 0.80419(19) 0.0488(6) Uani 1 1 d . . . . .
H28 H 0.1991 0.2312 0.8247 0.059 Uiso 1 1 calc R . . . .
C29 C 0.19625(18) 0.16188(8) 0.74725(17) 0.0382(5) Uani 1 1 d . . . . .
H29 H 0.2075 0.1775 0.6857 0.046 Uiso 1 1 calc R . . . .
C30 C 0.11022(17) 0.11442(7) 0.71334(14) 0.0302(4) Uani 1 1 d . . . . .
H30 H 0.0883 0.1099 0.6381 0.036 Uiso 1 1 calc R . . . .
C31B C -0.0491(6) -0.08041(15) 0.6938(4) 0.0280(14) Uani 0.70(2) 1 d D U P A 2
C32B C 0.0211(5) -0.1061(2) 0.7840(4) 0.0332(14) Uani 0.70(2) 1 d DG U P A 2
H32B H 0.0464 -0.0891 0.8476 0.040 Uiso 0.70(2) 1 calc R . P A 2
C33B C 0.0536(4) -0.1572(2) 0.7792(6) 0.0395(14) Uani 0.70(2) 1 d DG U P A 2
H33B H 0.1006 -0.1743 0.8396 0.047 Uiso 0.70(2) 1 calc R . P A 2
C34B C 0.0158(4) -0.18260(13) 0.6842(7) 0.0385(13) Uani 0.70(2) 1 d DG U P A 2
H34B H 0.0376 -0.2168 0.6810 0.046 Uiso 0.70(2) 1 calc R . P A 2
C35B C -0.0544(5) -0.15694(15) 0.5940(5) 0.0387(12) Uani 0.70(2) 1 d DG U P A 2
H35B H -0.0797 -0.1740 0.5304 0.046 Uiso 0.70(2) 1 calc R . P A 2
C36B C -0.0869(6) -0.10585(16) 0.5987(4) 0.0311(12) Uani 0.70(2) 1 d DG U P A 2
H36B H -0.1339 -0.0887 0.5384 0.037 Uiso 0.70(2) 1 calc R . P A 2
C37 C 0.22535(15) -0.02519(6) 0.81191(12) 0.0223(4) Uani 1 1 d . . . . .
C38 C 0.35410(18) -0.09225(7) 0.82716(14) 0.0333(4) Uani 1 1 d . . . . .
H38 H 0.4008 -0.1181 0.8105 0.040 Uiso 1 1 calc R . . . .
C39 C 0.34758(18) -0.08258(7) 0.92163(15) 0.0334(4) Uani 1 1 d . . . . .
H39 H 0.3890 -0.1006 0.9824 0.040 Uiso 1 1 calc R . . . .
C40 C 0.24930(17) -0.01978(8) 1.00807(13) 0.0306(4) Uani 1 1 d . . . . .
C41 C 0.15062(18) 0.02233(8) 0.98179(15) 0.0355(4) Uani 1 1 d . . . . .
H41A H 0.1791 0.0505 0.9504 0.053 Uiso 1 1 calc GR . . . .
H41B H 0.1377 0.0337 1.0443 0.053 Uiso 1 1 calc GR . . . .
H41C H 0.0726 0.0094 0.9341 0.053 Uiso 1 1 calc GR . . . .
C42 C 0.2067(2) -0.06320(9) 1.06369(16) 0.0486(6) Uani 1 1 d . . . . .
H42A H 0.1303 -0.0780 1.0174 0.073 Uiso 1 1 calc GR . . . .
H42B H 0.1918 -0.0499 1.1240 0.073 Uiso 1 1 calc GR . . . .
H42C H 0.2714 -0.0889 1.0846 0.073 Uiso 1 1 calc GR . . . .
C43 C 0.37759(19) 0.00144(9) 1.07605(16) 0.0415(5) Uani 1 1 d . . . . .
H43A H 0.4378 -0.0260 1.0966 0.062 Uiso 1 1 calc GR . . . .
H43B H 0.3694 0.0173 1.1369 0.062 Uiso 1 1 calc GR . . . .
H43C H 0.4061 0.0264 1.0373 0.062 Uiso 1 1 calc GR . . . .
C44 C 0.27693(17) -0.05443(7) 0.64841(13) 0.0281(4) Uani 1 1 d . . . . .
C45 C 0.1733(2) -0.01956(9) 0.58122(15) 0.0403(5) Uani 1 1 d . . . . .
H45A H 0.0935 -0.0302 0.5853 0.060 Uiso 1 1 calc GR . . . .
H45B H 0.1706 -0.0215 0.5103 0.060 Uiso 1 1 calc GR . . . .
H45C H 0.1904 0.0151 0.6055 0.060 Uiso 1 1 calc GR . . . .
C46 C 0.40582(19) -0.03450(8) 0.65249(16) 0.0387(5) Uani 1 1 d . . . . .
H46A H 0.4199 -0.0012 0.6844 0.058 Uiso 1 1 calc GR . . . .
H46B H 0.4084 -0.0321 0.5831 0.058 Uiso 1 1 calc GR . . . .
H46C H 0.4704 -0.0576 0.6925 0.058 Uiso 1 1 calc GR . . . .
C47 C 0.2558(2) -0.10858(8) 0.60319(16) 0.0424(5) Uani 1 1 d . . . . .
H47A H 0.3257 -0.1300 0.6410 0.064 Uiso 1 1 calc GR . . . .
H47B H 0.2492 -0.1075 0.5313 0.064 Uiso 1 1 calc GR . . . .
H47C H 0.1792 -0.1223 0.6088 0.064 Uiso 1 1 calc GR . . . .
N1 N 0.31576(13) 0.08211(6) 0.82177(12) 0.0278(3) Uani 1 1 d . . . . .
N2 N 0.18721(13) 0.06900(6) 0.76784(11) 0.0263(3) Uani 1 1 d . . . . .
N3 N 0.27875(13) -0.05677(5) 0.75932(11) 0.0244(3) Uani 1 1 d . . . . .
N4 N 0.26886(13) -0.04138(5) 0.91252(11) 0.0249(3) Uani 1 1 d . . . . .
C31A C -0.0440(18) -0.0776(6) 0.7119(14) 0.038(3) Uani 0.30(2) 1 d D U P A 1
C32A C 0.0121(17) -0.1014(6) 0.8074(15) 0.046(3) Uani 0.30(2) 1 d D U P A 1
H32A H 0.0192 -0.0829 0.8672 0.055 Uiso 0.30(2) 1 calc R . P A 1
C33A C 0.0580(14) -0.1508(5) 0.8187(19) 0.054(3) Uani 0.30(2) 1 d D U P A 1
H33A H 0.1010 -0.1645 0.8841 0.065 Uiso 0.30(2) 1 calc R . P A 1
C34A C 0.0375(14) -0.1794(5) 0.7288(19) 0.047(3) Uani 0.30(2) 1 d D U P A 1
H34A H 0.0729 -0.2120 0.7345 0.056 Uiso 0.30(2) 1 calc R . P A 1
C35A C -0.0324(15) -0.1618(6) 0.6322(18) 0.051(3) Uani 0.30(2) 1 d D U P A 1
H35A H -0.0540 -0.1828 0.5738 0.061 Uiso 0.30(2) 1 calc R . P A 1
C36A C -0.0691(17) -0.1112(6) 0.6260(16) 0.048(3) Uani 0.30(2) 1 d D U P A 1
H36A H -0.1138 -0.0981 0.5604 0.058 Uiso 0.30(2) 1 calc R . P A 1

loop_
_atom_site_aniso_label
_atom_site_aniso_U_11
_atom_site_aniso_U_22
_atom_site_aniso_U_33
_atom_site_aniso_U_23
_atom_site_aniso_U_13
_atom_site_aniso_U_12
B1 0.0286(10) 0.0274(11) 0.0383(11) 0.0011(9) 0.0121(9) 0.0023(9)
B2 0.0238(9) 0.0292(10) 0.0232(9) -0.0006(8) 0.0091(7) -0.0002(8)
C1 0.0277(9) 0.0184(9) 0.0495(11) 0.0019(8) 0.0114(8) 0.0036(7)
C2 0.0296(9) 0.0248(10) 0.0491(12) 0.0023(8) 0.0090(8) 0.0031(8)
C3 0.0341(10) 0.0259(10) 0.0537(12) -0.0017(9) 0.0053(9) 0.0003(8)
C4 0.0287(10) 0.0288(11) 0.0689(15) -0.0017(10) 0.0084(10) -0.0044(8)
C5 0.0286(10) 0.0281(10) 0.0694(15) 0.0012(10) 0.0200(10) 0.0003(8)
C6 0.0293(9) 0.0187(9) 0.0575(12) 0.0002(8) 0.0151(9) 0.0027(7)
C7 0.0277(9) 0.0294(10) 0.0549(12) 0.0024(9) 0.0190(9) 0.0030(8)
C8 0.0566(14) 0.0322(11) 0.0696(16) 0.0073(10) 0.0345(12) -0.0022(10)
C9 0.0744(17) 0.0522(15) 0.0693(17) 0.0210(13) 0.0394(14) 0.0051(13)
C10 0.0570(14) 0.0509(14) 0.0509(13) 0.0070(11) 0.0226(11) 0.0041(11)
C11 0.0406(11) 0.0394(12) 0.0499(12) 0.0000(10) 0.0133(9) -0.0016(9)
C12 0.0339(10) 0.0327(11) 0.0476(12) 0.0048(9) 0.0152(9) 0.0009(8)
C13 0.0317(10) 0.0327(11) 0.0450(11) -0.0047(9) 0.0089(8) 0.0014(8)
C14 0.0372(11) 0.0343(11) 0.0544(13) -0.0073(9) 0.0161(9) -0.0004(9)
C15 0.0468(12) 0.0502(14) 0.0672(15) -0.0099(11) 0.0289(11) -0.0064(11)
C16 0.0533(14) 0.0672(17) 0.0780(18) -0.0273(14) 0.0372(13) -0.0122(13)
C17 0.0616(15) 0.0612(17) 0.094(2) -0.0424(16) 0.0385(15) -0.0126(14)
C18 0.0488(13) 0.0399(13) 0.0761(17) -0.0177(12) 0.0239(12) -0.0056(10)
C19 0.0234(8) 0.0345(10) 0.0178(8) 0.0006(7) 0.0072(6) -0.0004(7)
C20 0.0263(9) 0.0367(10) 0.0226(8) -0.0003(7) 0.0074(7) -0.0046(8)
C21 0.0264(9) 0.0479(12) 0.0271(9) -0.0008(8) 0.0084(7) -0.0082(9)
C22 0.0199(8) 0.0584(13) 0.0278(9) 0.0010(9) 0.0074(7) -0.0004(9)
C23 0.0267(9) 0.0407(11) 0.0264(9) 0.0022(8) 0.0088(7) 0.0060(8)
C24 0.0260(8) 0.0343(10) 0.0197(8) 0.0034(7) 0.0081(7) 0.0024(7)
C25 0.0265(9) 0.0302(10) 0.0324(9) 0.0057(8) 0.0045(7) 0.0060(7)
C26 0.0341(10) 0.0449(13) 0.0516(12) -0.0054(10) 0.0154(9) 0.0099(9)
C27 0.0446(13) 0.0451(13) 0.0679(16) -0.0154(12) 0.0093(11) 0.0121(10)
C28 0.0385(12) 0.0297(11) 0.0667(15) -0.0039(10) 0.0026(10) 0.0048(9)
C29 0.0328(10) 0.0318(10) 0.0464(12) 0.0043(9) 0.0088(9) -0.0002(8)
C30 0.0281(9) 0.0302(10) 0.0300(9) 0.0053(7) 0.0069(7) 0.0038(7)
C31B 0.0210(19) 0.030(2) 0.031(2) 0.002(2) 0.0056(16) -0.0076(17)
C32B 0.032(2) 0.030(2) 0.035(2) 0.0045(16) 0.0076(17) -0.0091(15)
C33B 0.0378(18) 0.036(2) 0.036(3) 0.005(2) 0.002(2) -0.0084(17)
C34B 0.037(2) 0.0282(17) 0.043(4) 0.001(2) 0.003(2) -0.0092(15)
C35B 0.047(2) 0.0326(19) 0.033(2) -0.0010(17) 0.0093(19) -0.0089(15)
C36B 0.034(2) 0.0267(18) 0.027(2) 0.0019(14) 0.0043(16) -0.0047(14)
C37 0.0203(8) 0.0253(9) 0.0219(8) -0.0001(7) 0.0077(6) -0.0033(7)
C38 0.0351(10) 0.0295(10) 0.0345(10) 0.0031(8) 0.0107(8) 0.0093(8)
C39 0.0356(10) 0.0314(10) 0.0310(10) 0.0071(8) 0.0081(8) 0.0075(8)
C40 0.0352(10) 0.0381(11) 0.0203(8) -0.0005(7) 0.0115(7) -0.0034(8)
C41 0.0339(10) 0.0460(12) 0.0302(9) -0.0067(8) 0.0154(8) 0.0006(9)
C42 0.0681(15) 0.0510(14) 0.0327(11) 0.0053(9) 0.0250(10) -0.0072(12)
C43 0.0386(11) 0.0470(12) 0.0339(11) -0.0098(9) 0.0056(8) 0.0010(9)
C44 0.0322(9) 0.0313(10) 0.0242(8) -0.0012(7) 0.0140(7) -0.0018(8)
C45 0.0453(11) 0.0520(13) 0.0248(9) 0.0049(9) 0.0135(8) 0.0079(10)
C46 0.0383(10) 0.0473(12) 0.0357(10) -0.0013(9) 0.0191(8) -0.0091(9)
C47 0.0569(13) 0.0358(11) 0.0379(11) -0.0094(9) 0.0205(10) -0.0077(10)
N1 0.0185(7) 0.0261(8) 0.0371(8) -0.0016(6) 0.0075(6) -0.0015(6)
N2 0.0220(7) 0.0243(8) 0.0320(8) 0.0033(6) 0.0085(6) 0.0015(6)
N3 0.0270(7) 0.0226(7) 0.0243(7) 0.0016(6) 0.0096(6) 0.0019(6)
N4 0.0269(7) 0.0256(8) 0.0221(7) 0.0021(6) 0.0083(6) 0.0008(6)
C31A 0.028(5) 0.039(5) 0.048(5) -0.020(4) 0.015(4) -0.015(4)
C32A 0.039(4) 0.039(5) 0.065(5) 0.001(4) 0.025(4) -0.007(4)
C33A 0.051(4) 0.037(4) 0.073(6) -0.001(5) 0.019(5) -0.011(3)
C34A 0.044(5) 0.036(4) 0.059(7) -0.010(4) 0.016(5) -0.009(4)
C35A 0.051(6) 0.052(5) 0.048(7) -0.017(5) 0.015(5) -0.015(4)
C36A 0.043(5) 0.050(5) 0.047(6) -0.003(5) 0.011(5) -0.010(4)

loop_
_atom_type_symbol
_atom_type_description
_atom_type_scat_dispersion_real
_atom_type_scat_dispersion_imag
_atom_type_scat_source
C C 0.0030 0.0020 'International Tables Vol C Tables 4.2.6.8 and 6.1.1.4'
H H 0.0000 0.0000 'International Tables Vol C Tables 4.2.6.8 and 6.1.1.4'
B B 0.0013 0.0007 'International Tables Vol C Tables 4.2.6.8 and 6.1.1.4'
N N 0.0061 0.0033 'International Tables Vol C Tables 4.2.6.8 and 6.1.1.4'

loop_
_geom_angle_atom_site_label_1
_geom_angle_atom_site_label_2
_geom_angle_atom_site_label_3
_geom_angle
_geom_angle_site_symmetry_1
_geom_angle_site_symmetry_3
_geom_angle_publ_flag
C1 B1 C29 123.15(17) . . ?
N1 B1 C1 125.02(16) . . ?
N1 B1 C29 111.78(16) . . ?
C19 B2 C37 125.33(16) . . ?
N2 B2 C19 118.17(16) . . ?
N2 B2 C37 116.43(15) . . ?
C2 C1 B1 122.88(17) . . ?
C6 C1 B1 120.30(18) . . ?
C6 C1 C2 116.71(17) . . ?
C1 C2 C13 123.00(17) . . ?
C3 C2 C1 121.0(2) . . ?
C3 C2 C13 116.02(19) . . ?
C4 C3 C2 121.0(2) . . ?
C5 C4 C3 119.22(19) . . ?
C4 C5 C6 121.1(2) . . ?
C1 C6 C7 121.78(17) . . ?
C5 C6 C1 120.7(2) . . ?
C5 C6 C7 117.34(19) . . ?
C8 C7 C6 119.26(19) . . ?
C12 C7 C6 123.13(18) . . ?
C12 C7 C8 117.6(2) . . ?
C9 C8 C7 121.3(2) . . ?
C10 C9 C8 120.6(2) . . ?
C9 C10 C11 118.8(2) . . ?
C10 C11 C12 120.9(2) . . ?
C11 C12 C7 120.7(2) . . ?
C14 C13 C2 123.09(18) . . ?
C14 C13 C18 117.8(2) . . ?
C18 C13 C2 119.1(2) . . ?
C13 C14 C15 121.1(2) . . ?
C16 C15 C14 120.5(2) . . ?
C17 C16 C15 119.0(2) . . ?
C16 C17 C18 120.7(2) . . ?
C17 C18 C13 120.8(2) . . ?
C20 C19 B2 127.74(16) . . ?
C20 C19 C24 116.92(15) . . ?
C24 C19 B2 115.17(16) . . ?
C19 C20 C31B 126.3(3) . . ?
C19 C20 C31A 123.6(8) . . ?
C21 C20 C19 119.96(18) . . ?
C21 C20 C31B 113.6(3) . . ?
C21 C20 C31A 116.2(8) . . ?
C22 C21 C20 121.85(19) . . ?
C21 C22 C23 119.55(17) . . ?
C22 C23 C24 120.35(18) . . ?
C19 C24 C25 118.91(15) . . ?
C23 C24 C19 121.32(17) . . ?
C23 C24 C25 119.75(17) . . ?
C24 C25 C30 115.42(16) . . ?
C26 C25 C24 123.15(18) . . ?
C26 C25 C30 121.03(18) . . ?
C25 C26 C27 121.9(2) . . ?
C28 C27 C26 121.2(2) . . ?
C27 C28 C29 123.1(2) . . ?
C28 C29 B1 113.48(17) . . ?
C28 C29 C30 115.28(18) . . ?
C30 C29 B1 100.52(15) . . ?
C25 C30 C29 117.35(17) . . ?
C25 C30 N2 106.42(15) . . ?
N2 C30 C29 106.62(14) . . ?
C32B C31B C20 121.4(3) . . ?
C32B C31B C36B 120.0 . . ?
C36B C31B C20 118.5(3) . . ?
C31B C32B C33B 120.0 . . ?
C34B C33B C32B 120.0 . . ?
C35B C34B C33B 120.0 . . ?
C34B C35B C36B 120.0 . . ?
C35B C36B C31B 120.0 . . ?
N3 C37 B2 126.85(14) . . ?
N3 C37 N4 105.86(14) . . ?
N4 C37 B2 127.28(15) . . ?
C39 C38 N3 107.38(17) . . ?
C38 C39 N4 107.72(16) . . ?
C41 C40 C42 109.11(17) . . ?
C41 C40 C43 110.20(16) . . ?
C42 C40 C43 110.89(17) . . ?
N4 C40 C41 112.13(14) . . ?
N4 C40 C42 108.42(16) . . ?
N4 C40 C43 106.06(15) . . ?
C45 C44 C46 110.10(16) . . ?
C45 C44 C47 109.13(16) . . ?
C46 C44 C47 110.25(16) . . ?
N3 C44 C45 112.19(15) . . ?
N3 C44 C46 106.75(14) . . ?
N3 C44 C47 108.39(15) . . ?
B1 N1 N2 108.35(14) . . ?
B2 N2 C30 120.77(14) . . ?
B2 N2 N1 126.93(14) . . ?
N1 N2 C30 112.27(13) . . ?
C37 N3 C38 109.45(14) . . ?
C37 N3 C44 130.36(14) . . ?
C38 N3 C44 119.85(15) . . ?
C37 N4 C39 109.59(14) . . ?
C37 N4 C40 130.66(14) . . ?
C39 N4 C40 119.65(14) . . ?
C32A C31A C20 125.3(12) . . ?
C32A C31A C36A 113.8(11) . . ?
C36A C31A C20 120.1(12) . . ?
C33A C32A C31A 123.9(12) . . ?
C32A C33A C34A 117.3(11) . . ?
C35A C34A C33A 122.8(10) . . ?
C34A C35A C36A 116.4(10) . . ?
C35A C36A C31A 124.8(12) . . ?

loop_
_geom_bond_atom_site_label_1
_geom_bond_atom_site_label_2
_geom_bond_distance
_geom_bond_site_symmetry_2
_geom_bond_publ_flag
B1 C1 1.596(3) . ?
B1 C29 1.628(3) . ?
B1 N1 1.387(3) . ?
B2 C19 1.596(2) . ?
B2 C37 1.601(3) . ?
B2 N2 1.375(3) . ?
C1 C2 1.419(3) . ?
C1 C6 1.415(3) . ?
C2 C3 1.396(3) . ?
C2 C13 1.497(3) . ?
C3 C4 1.379(3) . ?
C4 C5 1.378(3) . ?
C5 C6 1.402(3) . ?
C6 C7 1.497(3) . ?
C7 C8 1.394(3) . ?
C7 C12 1.391(3) . ?
C8 C9 1.380(4) . ?
C9 C10 1.378(4) . ?
C10 C11 1.380(3) . ?
C11 C12 1.387(3) . ?
C13 C14 1.387(3) . ?
C13 C18 1.399(3) . ?
C14 C15 1.390(3) . ?
C15 C16 1.383(3) . ?
C16 C17 1.378(4) . ?
C17 C18 1.387(4) . ?
C19 C20 1.418(3) . ?
C19 C24 1.429(3) . ?
C20 C21 1.404(3) . ?
C20 C31B 1.510(4) . ?
C20 C31A 1.444(14) . ?
C21 C22 1.376(3) . ?
C22 C23 1.382(3) . ?
C23 C24 1.397(2) . ?
C24 C25 1.470(3) . ?
C25 C26 1.350(3) . ?
C25 C30 1.486(3) . ?
C26 C27 1.452(3) . ?
C27 C28 1.339(4) . ?
C28 C29 1.480(3) . ?
C29 C30 1.543(3) . ?
C30 N2 1.508(2) . ?
C31B C32B 1.3900 . ?
C31B C36B 1.3900 . ?
C32B C33B 1.3900 . ?
C33B C34B 1.3900 . ?
C34B C35B 1.3900 . ?
C35B C36B 1.3900 . ?
C37 N3 1.360(2) . ?
C37 N4 1.360(2) . ?
C38 C39 1.341(3) . ?
C38 N3 1.379(2) . ?
C39 N4 1.372(2) . ?
C40 C41 1.516(3) . ?
C40 C42 1.529(3) . ?
C40 C43 1.531(3) . ?
C40 N4 1.505(2) . ?
C44 C45 1.518(3) . ?
C44 C46 1.524(3) . ?
C44 C47 1.528(3) . ?
C44 N3 1.509(2) . ?
N1 N2 1.4243(19) . ?
C31A C32A 1.387(11) . ?
C31A C36A 1.413(11) . ?
C32A C33A 1.380(11) . ?
C33A C34A 1.389(11) . ?
C34A C35A 1.366(11) . ?
C35A C36A 1.379(11) . ?

loop_
_geom_torsion_atom_site_label_1
_geom_torsion_atom_site_label_2
_geom_torsion_atom_site_label_3
_geom_torsion_atom_site_label_4
_geom_torsion
_geom_torsion_site_symmetry_1
_geom_torsion_site_symmetry_2
_geom_torsion_site_symmetry_3
_geom_torsion_site_symmetry_4
_geom_torsion_publ_flag
B1 C1 C2 C3 177.89(17) . . . . ?
B1 C1 C2 C13 -3.5(3) . . . . ?
B1 C1 C6 C5 -178.04(17) . . . . ?
B1 C1 C6 C7 7.4(3) . . . . ?
B1 C29 C30 C25 123.43(17) . . . . ?
B1 C29 C30 N2 4.31(19) . . . . ?
B1 N1 N2 B2 -171.37(18) . . . . ?
B1 N1 N2 C30 6.7(2) . . . . ?
B2 C19 C20 C21 174.22(16) . . . . ?
B2 C19 C20 C31B -10.0(4) . . . . ?
B2 C19 C20 C31A 0.7(9) . . . . ?
B2 C19 C24 C23 -176.70(15) . . . . ?
B2 C19 C24 C25 1.5(2) . . . . ?
B2 C37 N3 C38 179.58(16) . . . . ?
B2 C37 N3 C44 6.4(3) . . . . ?
B2 C37 N4 C39 -179.60(16) . . . . ?
B2 C37 N4 C40 -3.4(3) . . . . ?
C1 B1 C29 C28 -59.3(3) . . . . ?
C1 B1 C29 C30 177.09(18) . . . . ?
C1 B1 N1 N2 178.77(18) . . . . ?
C1 C2 C3 C4 1.9(3) . . . . ?
C1 C2 C13 C14 50.4(3) . . . . ?
C1 C2 C13 C18 -132.0(2) . . . . ?
C1 C6 C7 C8 127.8(2) . . . . ?
C1 C6 C7 C12 -52.2(3) . . . . ?
C2 C1 C6 C5 5.7(3) . . . . ?
C2 C1 C6 C7 -168.89(17) . . . . ?
C2 C3 C4 C5 2.6(3) . . . . ?
C2 C13 C14 C15 176.2(2) . . . . ?
C2 C13 C18 C17 -177.4(2) . . . . ?
C3 C2 C13 C14 -131.0(2) . . . . ?
C3 C2 C13 C18 46.7(3) . . . . ?
C3 C4 C5 C6 -2.8(3) . . . . ?
C4 C5 C6 C1 -1.4(3) . . . . ?
C4 C5 C6 C7 173.39(18) . . . . ?
C5 C6 C7 C8 -47.0(3) . . . . ?
C5 C6 C7 C12 133.0(2) . . . . ?
C6 C1 C2 C3 -6.0(3) . . . . ?
C6 C1 C2 C13 172.63(17) . . . . ?
C6 C7 C8 C9 -179.5(2) . . . . ?
C6 C7 C12 C11 179.21(18) . . . . ?
C7 C8 C9 C10 0.2(4) . . . . ?
C8 C7 C12 C11 -0.8(3) . . . . ?
C8 C9 C10 C11 -0.6(4) . . . . ?
C9 C10 C11 C12 0.3(4) . . . . ?
C10 C11 C12 C7 0.5(3) . . . . ?
C12 C7 C8 C9 0.5(3) . . . . ?
C13 C2 C3 C4 -176.76(18) . . . . ?
C13 C14 C15 C16 1.1(4) . . . . ?
C14 C13 C18 C17 0.4(4) . . . . ?
C14 C15 C16 C17 0.4(4) . . . . ?
C15 C16 C17 C18 -1.5(4) . . . . ?
C16 C17 C18 C13 1.1(4) . . . . ?
C18 C13 C14 C15 -1.5(3) . . . . ?
C19 B2 C37 N3 91.9(2) . . . . ?
C19 B2 C37 N4 -88.9(2) . . . . ?
C19 B2 N2 C30 -11.0(2) . . . . ?
C19 B2 N2 N1 166.90(15) . . . . ?
C19 C20 C21 C22 1.9(3) . . . . ?
C19 C20 C31B C32B 70.5(4) . . . . ?
C19 C20 C31B C36B -114.3(3) . . . . ?
C19 C20 C31A C32A 71.9(15) . . . . ?
C19 C20 C31A C36A -119.5(10) . . . . ?
C19 C24 C25 C26 -136.69(19) . . . . ?
C19 C24 C25 C30 36.0(2) . . . . ?
C20 C19 C24 C23 -1.1(2) . . . . ?
C20 C19 C24 C25 177.15(15) . . . . ?
C20 C21 C22 C23 -1.1(3) . . . . ?
C20 C31B C32B C33B 175.2(5) . . . . ?
C20 C31B C36B C35B -175.3(5) . . . . ?
C20 C31A C32A C33A 179.0(16) . . . . ?
C20 C31A C36A C35A -175.7(15) . . . . ?
C21 C20 C31B C32B -113.5(3) . . . . ?
C21 C20 C31B C36B 61.7(4) . . . . ?
C21 C20 C31A C32A -101.8(14) . . . . ?
C21 C20 C31A C36A 66.7(12) . . . . ?
C21 C22 C23 C24 -0.8(3) . . . . ?
C22 C23 C24 C19 1.9(3) . . . . ?
C22 C23 C24 C25 -176.31(17) . . . . ?
C23 C24 C25 C26 41.6(3) . . . . ?
C23 C24 C25 C30 -145.71(16) . . . . ?
C24 C19 C20 C21 -0.8(2) . . . . ?
C24 C19 C20 C31B 175.0(3) . . . . ?
C24 C19 C20 C31A -174.3(9) . . . . ?
C24 C25 C26 C27 175.83(19) . . . . ?
C24 C25 C30 C29 -176.43(15) . . . . ?
C24 C25 C30 N2 -57.20(19) . . . . ?
C25 C26 C27 C28 -0.8(4) . . . . ?
C25 C30 N2 B2 45.1(2) . . . . ?
C25 C30 N2 N1 -133.04(15) . . . . ?
C26 C25 C30 C29 -3.5(3) . . . . ?
C26 C25 C30 N2 115.68(19) . . . . ?
C26 C27 C28 C29 -1.9(4) . . . . ?
C27 C28 C29 B1 -113.6(2) . . . . ?
C27 C28 C29 C30 1.6(3) . . . . ?
C28 C29 C30 C25 1.0(2) . . . . ?
C28 C29 C30 N2 -118.09(18) . . . . ?
C29 B1 C1 C2 87.7(2) . . . . ?
C29 B1 C1 C6 -88.3(2) . . . . ?
C29 B1 N1 N2 -3.5(2) . . . . ?
C29 C30 N2 B2 171.12(16) . . . . ?
C29 C30 N2 N1 -7.0(2) . . . . ?
C30 C25 C26 C27 3.5(3) . . . . ?
C31B C20 C21 C22 -174.4(3) . . . . ?
C31B C32B C33B C34B 0.0 . . . . ?
C32B C31B C36B C35B 0.0 . . . . ?
C32B C33B C34B C35B 0.0 . . . . ?
C33B C34B C35B C36B 0.0 . . . . ?
C34B C35B C36B C31B 0.0 . . . . ?
C36B C31B C32B C33B 0.0 . . . . ?
C37 B2 C19 C20 -12.5(3) . . . . ?
C37 B2 C19 C24 162.53(16) . . . . ?
C37 B2 N2 C30 171.95(15) . . . . ?
C37 B2 N2 N1 -10.2(3) . . . . ?
C38 C39 N4 C37 0.2(2) . . . . ?
C38 C39 N4 C40 -176.51(16) . . . . ?
C39 C38 N3 C37 -0.1(2) . . . . ?
C39 C38 N3 C44 173.85(15) . . . . ?
C41 C40 N4 C37 9.2(3) . . . . ?
C41 C40 N4 C39 -174.84(16) . . . . ?
C42 C40 N4 C37 129.76(19) . . . . ?
C42 C40 N4 C39 -54.3(2) . . . . ?
C43 C40 N4 C37 -111.1(2) . . . . ?
C43 C40 N4 C39 64.8(2) . . . . ?
C45 C44 N3 C37 -17.0(2) . . . . ?
C45 C44 N3 C38 170.44(17) . . . . ?
C46 C44 N3 C37 103.7(2) . . . . ?
C46 C44 N3 C38 -68.9(2) . . . . ?
C47 C44 N3 C37 -137.58(18) . . . . ?
C47 C44 N3 C38 49.9(2) . . . . ?
N1 B1 C1 C2 -94.9(2) . . . . ?
N1 B1 C1 C6 89.1(2) . . . . ?
N1 B1 C29 C28 123.0(2) . . . . ?
N1 B1 C29 C30 -0.7(2) . . . . ?
N2 B2 C19 C20 170.68(16) . . . . ?
N2 B2 C19 C24 -14.3(2) . . . . ?
N2 B2 C37 N3 -91.2(2) . . . . ?
N2 B2 C37 N4 88.0(2) . . . . ?
N3 C37 N4 C39 -0.29(19) . . . . ?
N3 C37 N4 C40 175.96(16) . . . . ?
N3 C38 C39 N4 -0.1(2) . . . . ?
N4 C37 N3 C38 0.25(19) . . . . ?
N4 C37 N3 C44 -172.89(15) . . . . ?
C31A C20 C21 C22 175.9(8) . . . . ?
C31A C32A C33A C34A -5.2(16) . . . . ?
C32A C31A C36A C35A -5.8(14) . . . . ?
C32A C33A C34A C35A -4.5(17) . . . . ?
C33A C34A C35A C36A 8.0(18) . . . . ?
C34A C35A C36A C31A -2.6(15) . . . . ?
C36A C31A C32A C33A 9.8(16) . . . . ?
